data_7005772
loop_
_publ_author_name
'Brym, Markus'
'Forsyth, Craig M.'
'Jones, Cameron'
'Junk, Peter C.'
'Rose, Richard P.'
'Stasch, Andreas'
'Turner, David R.'

_publ_section_title
;
 Ligand effects in the syntheses and structures of novel heteroleptic
 and homoleptic bismuth(III) formamidinate complexes.
;
_journal_issue 30
_journal_name_full 'Dalton transactions (Cambridge, England : 2003)'
_journal_page_first 3282
_journal_page_last 3288
_journal_paper_doi 10.1039/b705202b
_journal_year 2007
_chemical_formula_moiety 'C42 H54 Bi2 Br4 N4 O2'
_chemical_formula_sum 'C42 H54 Bi2 Br4 N4 O2'
_chemical_formula_weight 1384.49
_chemical_name_systematic
;
?
;
_space_group_IT_number 14
_symmetry_cell_setting monoclinic
_symmetry_space_group_name_Hall '-P 2yn'
_symmetry_space_group_name_H-M 'P 1 21/n 1'
_atom_sites_solution_hydrogens geom
_atom_sites_solution_primary direct
_atom_sites_solution_secondary difmap
_audit_creation_method SHELXL-97
_cell_angle_alpha 90.00
_cell_angle_beta 93.60(3)
_cell_angle_gamma 90.00
_cell_formula_units_Z 2
_cell_length_a 14.599(3)
_cell_length_b 10.930(2)
_cell_length_c 14.697(3)
_cell_measurement_temperature 123(2)
_cell_volume 2340.5(8)
_computing_cell_refinement DENZO-SMN
_computing_data_collection 'Nonius Collect'
_computing_data_reduction DENZO-SMN
_computing_molecular_graphics 'X-Seed / POV-Ray'
_computing_publication_material 'Microsoft Office 2000'
_computing_structure_refinement 'SHELXL-97 (Sheldrick, 1997)'
_computing_structure_solution 'SHELXS-97 (Sheldrick, 1990)'
_diffrn_ambient_temperature 123(2)
_diffrn_measured_fraction_theta_full 0.986
_diffrn_measured_fraction_theta_max 0.986
_diffrn_measurement_device_type 'Enraf Nonius Kappa CCD'
_diffrn_measurement_method 'phi and omega scans'
_diffrn_radiation_monochromator graphite
_diffrn_radiation_source 'fine-focus sealed tube'
_diffrn_radiation_type MoK\a
_diffrn_radiation_wavelength 0.71073
_diffrn_reflns_av_R_equivalents 0.0671
_diffrn_reflns_av_sigmaI/netI 0.0828
_diffrn_reflns_limit_h_max 18
_diffrn_reflns_limit_h_min -18
_diffrn_reflns_limit_k_max 12
_diffrn_reflns_limit_k_min -14
_diffrn_reflns_limit_l_max 19
_diffrn_reflns_limit_l_min -14
_diffrn_reflns_number 11721
_diffrn_reflns_theta_full 27.50
_diffrn_reflns_theta_max 27.50
_diffrn_reflns_theta_min 2.67
_diffrn_standards_number 0
_exptl_absorpt_coefficient_mu 10.959
_exptl_absorpt_correction_T_max 0.3530
_exptl_absorpt_correction_T_min 0.2430
_exptl_absorpt_correction_type empirical
_exptl_absorpt_process_details 'performed as part of the DENZO-SMN package'
_exptl_crystal_colour yellow
_exptl_crystal_density_diffrn 1.964
_exptl_crystal_density_method 'not measured'
_exptl_crystal_description block
_exptl_crystal_F_000 1312
_exptl_crystal_size_max 0.18
_exptl_crystal_size_mid 0.14
_exptl_crystal_size_min 0.12
_refine_diff_density_max 4.729
_refine_diff_density_min -3.226
_refine_diff_density_rms 0.298
_refine_ls_extinction_method none
_refine_ls_goodness_of_fit_ref 0.982
_refine_ls_hydrogen_treatment constr
_refine_ls_matrix_type full
_refine_ls_number_parameters 249
_refine_ls_number_reflns 5299
_refine_ls_number_restraints 0
_refine_ls_restrained_S_all 0.982
_refine_ls_R_factor_all 0.0818
_refine_ls_R_factor_gt 0.0541
_refine_ls_shift/su_max 0.000
_refine_ls_shift/su_mean 0.000
_refine_ls_structure_factor_coef Fsqd
_refine_ls_weighting_details 'calc w=1/[\s^2^(Fo^2^)+(0.0784P)^2^+0.0000P] where P=(Fo^2^+2Fc^2^)/3'
_refine_ls_weighting_scheme calc
_refine_ls_wR_factor_gt 0.1212
_refine_ls_wR_factor_ref 0.1335
_reflns_number_gt 3890
_reflns_number_total 5299
_reflns_threshold_expression >2sigma(I)
_cod_data_source_file b705202b.txt
_cod_data_source_block rpr012a
_cod_original_cell_volume 2340.6(8)
_cod_original_sg_symbol_H-M 'P 21/n'
_cod_database_code 7005772

loop_
_symmetry_equiv_pos_as_xyz
'x, y, z'
'-x+1/2, y+1/2, -z+1/2'
'-x, -y, -z'
'x-1/2, -y-1/2, z-1/2'

loop_
_atom_site_label
_atom_site_type_symbol
_atom_site_fract_x
_atom_site_fract_y
_atom_site_fract_z
_atom_site_U_iso_or_equiv
_atom_site_adp_type
_atom_site_occupancy
_atom_site_symmetry_multiplicity
_atom_site_calc_flag
_atom_site_refinement_flags
_atom_site_disorder_assembly
_atom_site_disorder_group
Bi1 Bi 0.068423(19) 0.09252(3) 0.11767(2) 0.01774(13) Uani 1 1 d . . .
Br1 Br 0.24370(6) 0.13644(9) 0.17471(6) 0.0307(2) Uani 1 1 d . . .
Br2 Br -0.12130(6) -0.01388(8) 0.06213(6) 0.0265(2) Uani 1 1 d . . .
O7 O 0.0390(4) 0.0139(6) 0.2827(4) 0.0379(17) Uani 1 1 d . . .
N1 N 0.0431(4) 0.2741(6) 0.0424(4) 0.0183(15) Uani 1 1 d . . .
N2 N 0.0048(4) 0.2647(6) 0.1863(5) 0.0188(15) Uani 1 1 d . . .
C1 C 0.0476(5) 0.3242(7) -0.0475(5) 0.0163(16) Uani 1 1 d . . .
C2 C -0.0331(6) 0.3286(8) -0.1070(6) 0.0243(19) Uani 1 1 d . . .
C3 C -0.0226(6) 0.3659(8) -0.1960(6) 0.0253(19) Uani 1 1 d . . .
H3 H -0.0754 0.3696 -0.2371 0.030 Uiso 1 1 calc R . .
C4 C 0.0608(6) 0.3978(7) -0.2271(6) 0.025(2) Uani 1 1 d . . .
H4 H 0.0654 0.4206 -0.2890 0.030 Uiso 1 1 calc R . .
C5 C 0.1376(6) 0.3963(7) -0.1681(6) 0.0208(18) Uani 1 1 d . . .
H5 H 0.1951 0.4200 -0.1894 0.025 Uiso 1 1 calc R . .
C6 C 0.1328(6) 0.3608(7) -0.0776(6) 0.0213(18) Uani 1 1 d . . .
C7 C 0.2173(6) 0.3624(8) -0.0117(6) 0.026(2) Uani 1 1 d . . .
H7A H 0.2034 0.4070 0.0437 0.039 Uiso 1 1 calc R . .
H7B H 0.2679 0.4030 -0.0404 0.039 Uiso 1 1 calc R . .
H7C H 0.2351 0.2783 0.0043 0.039 Uiso 1 1 calc R . .
C8 C -0.1246(6) 0.2936(10) -0.0745(7) 0.035(2) Uani 1 1 d . . .
H8A H -0.1422 0.3522 -0.0282 0.053 Uiso 1 1 calc R . .
H8B H -0.1209 0.2114 -0.0481 0.053 Uiso 1 1 calc R . .
H8C H -0.1705 0.2945 -0.1261 0.053 Uiso 1 1 calc R . .
C9 C 0.0047(5) 0.3293(7) 0.1098(5) 0.0176(17) Uani 1 1 d . . .
H9 H -0.0211 0.4089 0.1042 0.021 Uiso 1 1 calc R . .
C10 C -0.0372(5) 0.3037(7) 0.2659(5) 0.0157(16) Uani 1 1 d . . .
C11 C -0.1331(6) 0.3118(7) 0.2660(6) 0.0229(19) Uani 1 1 d . . .
C12 C -0.1707(7) 0.3526(8) 0.3453(6) 0.027(2) Uani 1 1 d . . .
H12 H -0.2353 0.3620 0.3459 0.033 Uiso 1 1 calc R . .
C13 C -0.1175(7) 0.3794(8) 0.4219(7) 0.031(2) Uani 1 1 d . . .
H13 H -0.1455 0.4064 0.4750 0.038 Uiso 1 1 calc R . .
C14 C -0.0223(7) 0.3677(8) 0.4233(6) 0.026(2) Uani 1 1 d . . .
H14 H 0.0141 0.3858 0.4775 0.031 Uiso 1 1 calc R . .
C15 C 0.0201(6) 0.3290(8) 0.3445(6) 0.0232(19) Uani 1 1 d . . .
C16 C 0.1209(6) 0.3183(9) 0.3461(7) 0.034(2) Uani 1 1 d . . .
H16A H 0.1378 0.2325 0.3373 0.051 Uiso 1 1 calc R . .
H16B H 0.1478 0.3472 0.4050 0.051 Uiso 1 1 calc R . .
H16C H 0.1440 0.3681 0.2970 0.051 Uiso 1 1 calc R . .
C17 C -0.1938(6) 0.2813(8) 0.1826(6) 0.026(2) Uani 1 1 d . . .
H17A H -0.2547 0.2572 0.2010 0.039 Uiso 1 1 calc R . .
H17B H -0.1667 0.2135 0.1498 0.039 Uiso 1 1 calc R . .
H17C H -0.1996 0.3531 0.1428 0.039 Uiso 1 1 calc R . .
C18 C -0.0494(8) 0.0019(13) 0.3214(8) 0.064(4) Uani 1 1 d . . .
H18A H -0.0607 0.0725 0.3615 0.076 Uiso 1 1 calc R . .
H18B H -0.0991 -0.0013 0.2725 0.076 Uiso 1 1 calc R . .
C19 C -0.0466(8) -0.1104(11) 0.3734(9) 0.054(3) Uani 1 1 d . . .
H19A H -0.0744 -0.1783 0.3366 0.065 Uiso 1 1 calc R . .
H19B H -0.0805 -0.1011 0.4292 0.065 Uiso 1 1 calc R . .
C20 C 0.0522(8) -0.1350(12) 0.3971(8) 0.050(3) Uani 1 1 d . . .
H20A H 0.0710 -0.1023 0.4583 0.060 Uiso 1 1 calc R . .
H20B H 0.0651 -0.2239 0.3963 0.060 Uiso 1 1 calc R . .
C21 C 0.1000(7) -0.0715(11) 0.3263(9) 0.052(3) Uani 1 1 d . . .
H21A H 0.1546 -0.0286 0.3539 0.062 Uiso 1 1 calc R . .
H21B H 0.1206 -0.1312 0.2813 0.062 Uiso 1 1 calc R . .

loop_
_atom_site_aniso_label
_atom_site_aniso_U_11
_atom_site_aniso_U_22
_atom_site_aniso_U_33
_atom_site_aniso_U_23
_atom_site_aniso_U_13
_atom_site_aniso_U_12
Bi1 0.01717(18) 0.01428(18) 0.0227(2) 0.00157(13) 0.00822(12) 0.00295(12)
Br1 0.0176(4) 0.0417(5) 0.0328(5) 0.0039(4) 0.0015(4) 0.0054(4)
Br2 0.0254(4) 0.0207(4) 0.0356(5) -0.0076(4) 0.0190(4) -0.0064(3)
O7 0.034(4) 0.051(4) 0.029(4) 0.019(3) 0.003(3) 0.011(3)
N1 0.019(3) 0.017(3) 0.020(4) -0.005(3) 0.009(3) 0.002(3)
N2 0.019(3) 0.018(3) 0.019(4) -0.002(3) 0.008(3) 0.000(3)
C1 0.018(4) 0.014(4) 0.017(4) -0.004(3) 0.003(3) 0.002(3)
C2 0.031(5) 0.015(4) 0.026(5) 0.000(4) -0.002(4) 0.007(4)
C3 0.029(5) 0.021(4) 0.025(5) -0.001(4) -0.002(4) 0.008(4)
C4 0.040(5) 0.019(4) 0.016(4) 0.002(4) 0.009(4) 0.008(4)
C5 0.025(4) 0.017(4) 0.021(5) 0.006(4) 0.011(4) -0.003(3)
C6 0.027(4) 0.007(4) 0.032(5) -0.006(4) 0.009(4) 0.007(3)
C7 0.022(4) 0.029(5) 0.028(5) 0.006(4) 0.010(4) -0.005(4)
C8 0.028(5) 0.052(6) 0.026(5) 0.015(5) 0.008(4) -0.003(5)
C9 0.014(4) 0.018(4) 0.021(4) -0.005(4) 0.001(3) -0.001(3)
C10 0.025(4) 0.011(4) 0.012(4) -0.003(3) 0.008(3) 0.006(3)
C11 0.024(4) 0.015(4) 0.031(5) 0.001(4) 0.012(4) 0.003(3)
C12 0.038(5) 0.016(4) 0.031(5) -0.001(4) 0.022(4) 0.006(4)
C13 0.051(6) 0.019(4) 0.027(5) -0.004(4) 0.028(5) 0.003(4)
C14 0.043(6) 0.019(4) 0.018(5) -0.002(4) 0.010(4) 0.003(4)
C15 0.035(5) 0.016(4) 0.020(5) 0.001(4) 0.012(4) 0.000(4)
C16 0.035(5) 0.032(5) 0.035(6) -0.013(5) 0.001(4) -0.001(4)
C17 0.018(4) 0.025(4) 0.035(5) -0.008(4) 0.008(4) 0.006(4)
C18 0.045(7) 0.094(10) 0.057(8) 0.041(8) 0.037(6) 0.035(7)
C19 0.035(6) 0.048(7) 0.081(10) 0.015(6) 0.015(6) -0.008(5)
C20 0.053(7) 0.054(7) 0.045(7) 0.017(6) 0.015(6) 0.000(6)
C21 0.024(5) 0.062(8) 0.070(8) 0.041(7) 0.009(5) 0.011(5)

loop_
_atom_type_symbol
_atom_type_description
_atom_type_scat_dispersion_real
_atom_type_scat_dispersion_imag
_atom_type_scat_source
C C 0.0033 0.0016 'International Tables Vol C Tables 4.2.6.8 and 6.1.1.4'
H H 0.0000 0.0000 'International Tables Vol C Tables 4.2.6.8 and 6.1.1.4'
N N 0.0061 0.0033 'International Tables Vol C Tables 4.2.6.8 and 6.1.1.4'
Br Br -0.2901 2.4595 'International Tables Vol C Tables 4.2.6.8 and 6.1.1.4'
Bi Bi -4.1077 10.2566 'International Tables Vol C Tables 4.2.6.8 and 6.1.1.4'
O O 0.0106 0.0060 'International Tables Vol C Tables 4.2.6.8 and 6.1.1.4'

loop_
_geom_angle_atom_site_label_1
_geom_angle_atom_site_label_2
_geom_angle_atom_site_label_3
_geom_angle
_geom_angle_site_symmetry_1
_geom_angle_site_symmetry_3
_geom_angle_publ_flag
N1 Bi1 N2 57.2(2) . . ?
N1 Bi1 O7 134.2(2) . . ?
N2 Bi1 O7 77.0(2) . . ?
N1 Bi1 Br1 96.76(16) . . ?
N2 Bi1 Br1 96.73(16) . . ?
O7 Bi1 Br1 88.76(15) . . ?
N1 Bi1 C9 28.4(2) . . ?
N2 Bi1 C9 28.8(2) . . ?
O7 Bi1 C9 105.8(2) . . ?
Br1 Bi1 C9 99.11(16) . . ?
N1 Bi1 Br2 82.08(16) . 3 ?
N2 Bi1 Br2 139.03(16) . 3 ?
O7 Bi1 Br2 143.40(16) . 3 ?
Br1 Bi1 Br2 91.96(4) . 3 ?
C9 Bi1 Br2 110.23(17) . 3 ?
N1 Bi1 Br2 94.83(16) . . ?
N2 Bi1 Br2 92.48(16) . . ?
O7 Bi1 Br2 85.67(15) . . ?
Br1 Bi1 Br2 167.89(3) . . ?
C9 Bi1 Br2 92.75(16) . . ?
Br2 Bi1 Br2 86.18(3) 3 . ?
Bi1 Br2 Bi1 93.82(3) 3 . ?
C21 O7 C18 108.3(7) . . ?
C21 O7 Bi1 119.9(6) . . ?
C18 O7 Bi1 126.3(6) . . ?
C9 N1 C1 124.4(7) . . ?
C9 N1 Bi1 95.6(5) . . ?
C1 N1 Bi1 139.4(5) . . ?
C9 N2 C10 124.1(7) . . ?
C9 N2 Bi1 92.4(5) . . ?
C10 N2 Bi1 142.7(5) . . ?
C6 C1 C2 120.9(8) . . ?
C6 C1 N1 119.4(7) . . ?
C2 C1 N1 119.6(7) . . ?
C3 C2 C1 116.9(8) . . ?
C3 C2 C8 121.9(8) . . ?
C1 C2 C8 121.1(8) . . ?
C4 C3 C2 122.8(9) . . ?
C4 C3 H3 118.6 . . ?
C2 C3 H3 118.6 . . ?
C3 C4 C5 119.5(8) . . ?
C3 C4 H4 120.2 . . ?
C5 C4 H4 120.2 . . ?
C4 C5 C6 121.2(8) . . ?
C4 C5 H5 119.4 . . ?
C6 C5 H5 119.4 . . ?
C5 C6 C1 118.6(8) . . ?
C5 C6 C7 121.2(7) . . ?
C1 C6 C7 120.2(8) . . ?
C6 C7 H7A 109.5 . . ?
C6 C7 H7B 109.5 . . ?
H7A C7 H7B 109.5 . . ?
C6 C7 H7C 109.5 . . ?
H7A C7 H7C 109.5 . . ?
H7B C7 H7C 109.5 . . ?
C2 C8 H8A 109.5 . . ?
C2 C8 H8B 109.5 . . ?
H8A C8 H8B 109.5 . . ?
C2 C8 H8C 109.5 . . ?
H8A C8 H8C 109.5 . . ?
H8B C8 H8C 109.5 . . ?
N1 C9 N2 114.6(7) . . ?
N1 C9 Bi1 56.0(4) . . ?
N2 C9 Bi1 58.8(4) . . ?
N1 C9 H9 122.7 . . ?
N2 C9 H9 122.7 . . ?
Bi1 C9 H9 175.7 . . ?
C11 C10 C15 121.8(7) . . ?
C11 C10 N2 120.2(7) . . ?
C15 C10 N2 118.0(7) . . ?
C12 C11 C10 117.8(8) . . ?
C12 C11 C17 120.7(8) . . ?
C10 C11 C17 121.4(7) . . ?
C13 C12 C11 121.9(9) . . ?
C13 C12 H12 119.0 . . ?
C11 C12 H12 119.0 . . ?
C12 C13 C14 120.6(8) . . ?
C12 C13 H13 119.7 . . ?
C14 C13 H13 119.7 . . ?
C13 C14 C15 120.2(9) . . ?
C13 C14 H14 119.9 . . ?
C15 C14 H14 119.9 . . ?
C10 C15 C14 117.6(8) . . ?
C10 C15 C16 122.5(7) . . ?
C14 C15 C16 119.9(8) . . ?
C15 C16 H16A 109.5 . . ?
C15 C16 H16B 109.5 . . ?
H16A C16 H16B 109.5 . . ?
C15 C16 H16C 109.5 . . ?
H16A C16 H16C 109.5 . . ?
H16B C16 H16C 109.5 . . ?
C11 C17 H17A 109.5 . . ?
C11 C17 H17B 109.5 . . ?
H17A C17 H17B 109.5 . . ?
C11 C17 H17C 109.5 . . ?
H17A C17 H17C 109.5 . . ?
H17B C17 H17C 109.5 . . ?
C19 C18 O7 106.7(9) . . ?
C19 C18 H18A 110.4 . . ?
O7 C18 H18A 110.4 . . ?
C19 C18 H18B 110.4 . . ?
O7 C18 H18B 110.4 . . ?
H18A C18 H18B 108.6 . . ?
C18 C19 C20 105.8(9) . . ?
C18 C19 H19A 110.6 . . ?
C20 C19 H19A 110.6 . . ?
C18 C19 H19B 110.6 . . ?
C20 C19 H19B 110.6 . . ?
H19A C19 H19B 108.7 . . ?
C21 C20 C19 104.2(9) . . ?
C21 C20 H20A 110.9 . . ?
C19 C20 H20A 110.9 . . ?
C21 C20 H20B 110.9 . . ?
C19 C20 H20B 110.9 . . ?
H20A C20 H20B 108.9 . . ?
O7 C21 C20 108.7(8) . . ?
O7 C21 H21A 109.9 . . ?
C20 C21 H21A 109.9 . . ?
O7 C21 H21B 109.9 . . ?
C20 C21 H21B 109.9 . . ?
H21A C21 H21B 108.3 . . ?

loop_
_geom_bond_atom_site_label_1
_geom_bond_atom_site_label_2
_geom_bond_distance
_geom_bond_site_symmetry_2
_geom_bond_publ_flag
Bi1 N1 2.291(7) . ?
Bi1 N2 2.353(7) . ?
Bi1 O7 2.634(6) . ?
Bi1 Br1 2.6856(11) . ?
Bi1 C9 2.750(8) . ?
Bi1 Br2 2.9281(11) 3 ?
Bi1 Br2 3.0671(11) . ?
Br2 Bi1 2.9281(11) 3 ?
O7 C21 1.415(11) . ?
O7 C18 1.448(11) . ?
N1 C9 1.315(10) . ?
N1 C1 1.436(10) . ?
N2 C9 1.328(10) . ?
N2 C10 1.420(9) . ?
C1 C6 1.403(11) . ?
C1 C2 1.422(11) . ?
C2 C3 1.388(12) . ?
C2 C8 1.496(12) . ?
C3 C4 1.372(12) . ?
C3 H3 0.9500 . ?
C4 C5 1.374(12) . ?
C4 H4 0.9500 . ?
C5 C6 1.392(12) . ?
C5 H5 0.9500 . ?
C6 C7 1.520(12) . ?
C7 H7A 0.9800 . ?
C7 H7B 0.9800 . ?
C7 H7C 0.9800 . ?
C8 H8A 0.9800 . ?
C8 H8B 0.9800 . ?
C8 H8C 0.9800 . ?
C9 H9 0.9500 . ?
C10 C11 1.404(11) . ?
C10 C15 1.410(12) . ?
C11 C12 1.392(11) . ?
C11 C17 1.504(12) . ?
C12 C13 1.359(14) . ?
C12 H12 0.9500 . ?
C13 C14 1.394(13) . ?
C13 H13 0.9500 . ?
C14 C15 1.412(11) . ?
C14 H14 0.9500 . ?
C15 C16 1.475(13) . ?
C16 H16A 0.9800 . ?
C16 H16B 0.9800 . ?
C16 H16C 0.9800 . ?
C17 H17A 0.9800 . ?
C17 H17B 0.9800 . ?
C17 H17C 0.9800 . ?
C18 C19 1.445(16) . ?
C18 H18A 0.9900 . ?
C18 H18B 0.9900 . ?
C19 C20 1.488(16) . ?
C19 H19A 0.9900 . ?
C19 H19B 0.9900 . ?
C20 C21 1.463(14) . ?
C20 H20A 0.9900 . ?
C20 H20B 0.9900 . ?
C21 H21A 0.9900 . ?
C21 H21B 0.9900 . ?
